data_1557365
loop_
_publ_author_name
'Romming, Christian'
'Kolsaker, Per'
'Wiberg, Are'
'Skjetne, Tore'

_publ_section_title
;
 Atropisomerism in 2-(2,2-Dicyano-1-methylethenyl)benzoic Acid and
 3-(2,2-Dicyano-1-methylethenyl)thiophene-2-carboxylic Acid Studied by
 Solid-State 13C NMR Spectroscopy and X-Ray Crystallography
;
_journal_name_full 'Acta Chemica Scandinavica'
_journal_page_first 48
_journal_page_last 53
_journal_paper_doi 10.3891/acta.chem.scand.50-0048
_journal_volume 50
_journal_year 1996
_chemical_formula_sum 'C10 H6 N2 O2 S'
_chemical_formula_weight 218.23
_chemical_name_common
;
3-(2,2-Dicyano-l-methylethenyl)thiophene-2-carboxylic acid 
;
_space_group_IT_number 14
_space_group_name_Hall '-P 2yn'
_space_group_name_H-M_alt 'P 1 21/n 1'
_symmetry_cell_setting monoclinic
_symmetry_Int_Tables_number 14
_symmetry_space_group_name_Hall '-P 2yn'
_symmetry_space_group_name_H-M 'P 1 21/n 1'
_cell_angle_alpha 90.
_cell_angle_beta 97.98(1)
_cell_angle_gamma 90.
_cell_formula_units_Z 8
_cell_length_a 11.058(2)
_cell_length_b 14.628(3)
_cell_length_c 12.713(2)
_cell_volume 2036.5(6)
_diffrn_ambient_temperature 136
_diffrn_radiation_probe x-ray
_diffrn_radiation_type MoK\a
_diffrn_radiation_wavelength 0.71069
_exptl_crystal_density_diffrn 1.423
_refine_ls_goodness_of_fit_ref 2.16
_refine_ls_number_parameters 319
_refine_ls_number_reflns 5599
_refine_ls_R_factor_gt 0.038
_refine_ls_wR_factor_gt 0.042
_cod_data_source_file Acta-Chem-Scand-1996-50-48-3.cif
_cod_data_source_block 1
_cod_original_cell_volume 2036.5(7)
_cod_original_sg_symbol_H-M 'P 21/n'
_cod_database_code 1557365

loop_
_space_group_symop_id
_space_group_symop_operation_xyz
1 x,y,z
2 1/2-x,1/2+y,1/2-z
3 -x,-y,-z
4 1/2+x,1/2-y,1/2+z

loop_
_atom_site_label
_atom_site_type_symbol
_atom_site_thermal_displace_type
_atom_site_fract_x
_atom_site_fract_y
_atom_site_fract_z
_atom_site_occupancy
_atom_site_U_iso_or_equiv
_atom_site_calc_flag
_atom_site_refinement_flags
_atom_site_disorder_assembly
_atom_site_disorder_group
S1 S Uiso 0.89589(3) 0.27334(2) 0.20316(3) 1.000 0.0220 . . . .
S11 S Uiso 0.92836(3) 0.55266(3) -0.36434(3) 1.000 0.0240 . . . .
O1 O Uiso 0.75698(10) 0.49823(7) 0.07374(8) 1.000 0.0250 . . . .
O2 O Uiso 0.87292(11) 0.38869(7) 0.01507(8) 1.000 0.0300 . . . .
N1 N Uiso 0.39520(13) 0.60008(10) 0.20981(12) 1.000 0.0350 . . . .
N2 N Uiso 0.49809(12) 0.36435(10) 0.03615(10) 1.000 0.0300 . . . .
C1 C Uiso 0.80388(12) 0.36787(9) 0.17986(10) 1.000 0.0180 . . . .
C2 C Uiso 0.74086(12) 0.38599(9) 0.26460(10) 1.000 0.0180 . . . .
C3 C Uiso 0.77191(13) 0.32247(10) 0.34848(11) 1.000 0.0230 . . . .
C4 C Uiso 0.85335(14) 0.25787(10) 0.32533(12) 1.000 0.0250 . . . .
C5 C Uiso 0.81308(12) 0.41992(10) 0.08247(10) 1.000 0.0200 . . . .
C6 C Uiso 0.65131(12) 0.45997(9) 0.27271(10) 1.000 0.0180 . . . .
C7 C Uiso 0.55074(12) 0.46979(9) 0.19934(10) 1.000 0.0180 . . . .
C8 C Uiso 0.46400(13) 0.54226(10) 0.20605(11) 1.000 0.0230 . . . .
C9 C Uiso 0.52332(12) 0.41046(10) 0.10845(11) 1.000 0.0200 . . . .
C10 C Uiso 0.67593(15) 0.52170(11) 0.36695(12) 1.000 0.0270 . . . .
O11 O Uiso 0.90328(11) 0.47477(8) -0.15863(9) 1.000 0.0330 . . . .
O12 O Uiso 0.76654(10) 0.57455(7) -0.11046(8) 1.000 0.0250 . . . .
N11 N Uiso 0.49098(12) 0.65784(10) -0.47356(10) 1.000 0.0320 . . . .
N12 N Uiso 0.42725(13) 0.83689(10) -0.20992(11) 1.000 0.0330 . . . .
C11 C Uiso 0.83990(12) 0.59489(10) -0.27391(10) 1.000 0.0200 . . . .
C12 C Uiso 0.78030(12) 0.67450(9) -0.30989(10) 1.000 0.0180 . . . .
C13 C Uiso 0.80905(13) 0.70038(10) -0.41141(11) 1.000 0.0230 . . . .
C14 C Uiso 0.88809(14) 0.64119(11) -0.44904(11) 1.000 0.0250 . . . .
C15 C Uiso 0.83309(13) 0.54687(10) -0.17401(11) 1.000 0.0210 . . . .
C16 C Uiso 0.69659(12) 0.72858(9) -0.25296(10) 1.000 0.0190 . . . .
C17 C Uiso 0.57995(13) 0.73994(10) -0.29938(10) 1.000 0.0200 . . . .
C18 C Uiso 0.53182(13) 0.69491(10) -0.39762(11) 1.000 0.0230 . . . .
C19 C Uiso 0.49436(13) 0.79436(10) -0.25029(11) 1.000 0.0240 . . . .
C20 C Uiso 0.74153(14) 0.77347(11) -0.14884(11) 1.000 0.0250 . . . .

loop_
_atom_type_symbol
_atom_type_description
_atom_type_scat_dispersion_real
_atom_type_scat_dispersion_imag
_atom_type_scat_source
C C 0.0033 0.0016 ' International Tables Vol C Tables 4.2.6.8 and 6.1.1.4'
N N 0.0061 0.0033 ' International Tables Vol C Tables 4.2.6.8 and 6.1.1.4'
O O 0.0106 0.0060 ' International Tables Vol C Tables 4.2.6.8 and 6.1.1.4'
S S 0.1246 0.1234 ' International Tables Vol C Tables 4.2.6.8 and 6.1.1.4'

loop_
_geom_angle_atom_site_label_1
_geom_angle_atom_site_label_2
_geom_angle_atom_site_label_3
_geom_angle
_geom_angle_site_symmetry_1
_geom_angle_site_symmetry_2
_geom_angle_site_symmetry_3
_geom_angle_publ_flag
C1 S1 C4 91.85(7) . . . yes
C11 S11 C14 91.51(7) . . . yes
S1 C1 C2 111.67(10) . . . yes
C2 C1 C5 131.03(12) . . . no
S1 C1 C5 116.99(10) . . . yes
C1 C2 C3 111.28(12) . . . no
C3 C2 C6 121.36(12) . . . no
C1 C2 C6 127.36(12) . . . no
C2 C3 C4 112.89(13) . . . no
S1 C4 C3 112.30(11) . . . yes
O1 C5 O2 124.03(12) . . . yes
O2 C5 C1 119.83(13) . . . yes
O1 C5 C1 116.14(12) . . . yes
C2 C6 C7 121.48(12) . . . no
C7 C6 C10 121.87(13) . . . no
C2 C6 C10 116.64(12) . . . no
C6 C7 C8 121.77(12) . . . no
C6 C7 C9 123.23(12) . . . no
C8 C7 C9 114.99(12) . . . no
N1 C8 C7 178.97(15) . . . yes
N2 C9 C7 177.97(15) . . . yes
S11 C11 C12 111.67(10) . . . yes
S11 C11 C15 120.62(11) . . . yes
C12 C11 C15 127.70(12) . . . no
C11 C12 C13 111.56(12) . . . no
C11 C12 C16 126.10(12) . . . no
C13 C12 C16 122.33(12) . . . no
C12 C13 C14 112.60(13) . . . no
S11 C14 C13 112.65(11) . . . yes
O11 C15 O12 124.20(13) . . . yes
O11 C15 C11 114.59(12) . . . yes
O12 C15 C11 121.21(13) . . . yes
C12 C16 C17 118.39(12) . . . no
C12 C16 C20 120.83(12) . . . no
C17 C16 C20 120.71(12) . . . no
C16 C17 C18 122.36(13) . . . no
C16 C17 C19 121.48(12) . . . no
C18 C17 C19 116.09(13) . . . no
N11 C18 C17 177.71(16) . . . yes
N12 C19 C17 178.94(15) . . . yes

loop_
_geom_bond_atom_site_label_1
_geom_bond_atom_site_label_2
_geom_bond_distance
_geom_bond_site_symmetry_1
_geom_bond_site_symmetry_2
_geom_bond_publ_flag
S1 C1 1.7180(14) . . yes
S1 C4 1.6993(16) . . yes
S11 C14 1.7034(16) . . yes
S11 C11 1.7241(14) . . yes
O1 C5 1.3001(18) . . yes
O2 C5 1.2402(17) . . yes
N1 C8 1.143(2) . . yes
N2 C9 1.143(2) . . yes
C1 C5 1.4690(19) . . no
C1 C2 1.3874(18) . . no
C2 C6 1.4801(19) . . no
C2 C3 1.4201(19) . . no
C3 C4 1.365(2) . . no
C6 C7 1.3563(19) . . no
C6 C10 1.495(2) . . no
C7 C9 1.4433(19) . . no
C7 C8 1.440(2) . . no
O11 C15 1.3080(19) . . yes
O12 C15 1.2342(18) . . yes
N11 C18 1.1441(19) . . yes
N12 C19 1.143(2) . . yes
C11 C12 1.384(2) . . no
C11 C15 1.4624(19) . . no
C12 C13 1.4227(19) . . no
C12 C16 1.4807(19) . . no
C13 C14 1.363(2) . . no
C16 C17 1.352(2) . . no
C16 C20 1.4992(19) . . no
C17 C18 1.4465(19) . . no
C17 C19 1.443(2) . . no

loop_
_geom_torsion_atom_site_label_1
_geom_torsion_atom_site_label_2
_geom_torsion_atom_site_label_3
_geom_torsion_atom_site_label_4
_geom_torsion
_geom_torsion_site_symmetry_1
_geom_torsion_site_symmetry_2
_geom_torsion_site_symmetry_3
_geom_torsion_site_symmetry_4
_geom_torsion_publ_flag
C4 S1 C1 C2 -0.68(11) . . . . no
C4 S1 C1 C5 173.59(11) . . . . no
C1 S1 C4 C3 -0.16(12) . . . . no
C11 S11 C14 C13 -0.81(12) . . . . no
C14 S11 C11 C12 0.76(11) . . . . no
C14 S11 C11 C15 179.96(13) . . . . no
S1 C1 C2 C3 1.32(15) . . . . no
S1 C1 C2 C6 -178.44(11) . . . . no
C5 C1 C2 C3 -171.91(14) . . . . no
C5 C1 C2 C6 8.3(2) . . . . no
C2 C1 C5 O2 -177.88(14) . . . . no
C2 C1 C5 O1 2.8(2) . . . . no
S1 C1 C5 O1 -170.14(10) . . . . no
S1 C1 C5 O2 9.18(18) . . . . no
C1 C2 C3 C4 -1.46(18) . . . . no
C6 C2 C3 C4 178.31(13) . . . . no
C1 C2 C6 C7 56.1(2) . . . . no
C1 C2 C6 C10 -125.29(15) . . . . no
C3 C2 C6 C7 -123.66(15) . . . . no
C3 C2 C6 C10 54.97(18) . . . . no
C2 C3 C4 S1 0.95(17) . . . . no
C2 C6 C7 C8 -179.25(12) . . . . no
C2 C6 C7 C9 -0.4(2) . . . . no
C10 C6 C7 C8 2.2(2) . . . . no
C10 C6 C7 C9 -178.96(13) . . . . no
S11 C11 C12 C13 -0.52(15) . . . . no
S11 C11 C12 C16 179.62(11) . . . . no
C15 C11 C12 C13 -179.66(13) . . . . no
C15 C11 C12 C16 0.5(2) . . . . no
S11 C11 C15 O11 3.53(18) . . . . no
S11 C11 C15 O12 -177.25(11) . . . . no
C12 C11 C15 O11 -177.41(14) . . . . no
C12 C11 C15 O12 1.8(2) . . . . no
C11 C12 C13 C14 -0.09(17) . . . . no
C16 C12 C13 C14 179.78(13) . . . . no
C11 C12 C16 C17 -119.41(16) . . . . no
C11 C12 C16 C20 63.51(19) . . . . no
C13 C12 C16 C17 60.75(18) . . . . no
C13 C12 C16 C20 -116.34(15) . . . . no
C12 C13 C14 S11 0.66(17) . . . . no
C12 C16 C17 C18 5.4(2) . . . . no
C12 C16 C17 C19 -177.87(13) . . . . no
C20 C16 C17 C18 -177.50(13) . . . . no
C20 C16 C17 C19 -0.8(2) . . . . no
